data_4076493
loop_
_publ_author_name
'Tonks, Ian A.'
'Tofan, Daniel'
'Weintrob, Edward C.'
'Agapie, Theodor'
'Bercaw, John E.'

_publ_section_title
;
 Zirconium and Titanium Propylene Polymerization Precatalysts Supported by
 a FluxionalC2-Symmetric Bis(anilide)pyridine Ligand
;
_journal_issue 5
_journal_name_full Organometallics
_journal_page_first 1965
_journal_paper_doi 10.1021/om201262h
_journal_volume 31
_journal_year 2012
_chemical_formula_moiety 'C39 H45 N5 Ti, C4 H8 O'
_chemical_formula_sum 'C43 H53 N5 O Ti'
_chemical_formula_weight 703.80
_chemical_name_systematic
;

 ?

;
_space_group_IT_number 15
_symmetry_cell_setting monoclinic
_symmetry_space_group_name_Hall '-C 2yc'
_symmetry_space_group_name_H-M 'C 1 2/c 1'
_atom_sites_solution_hydrogens geom
_atom_sites_solution_primary direct
_atom_sites_solution_secondary difmap
_audit_creation_method SHELXL-97
_cell_angle_alpha 90.00
_cell_angle_beta 110.525(2)
_cell_angle_gamma 90.00
_cell_formula_units_Z 8
_cell_length_a 32.3018(14)
_cell_length_b 14.9286(7)
_cell_length_c 16.9824(8)
_cell_measurement_reflns_used 7821
_cell_measurement_temperature 100(2)
_cell_measurement_theta_max 22.40
_cell_measurement_theta_min 2.40
_cell_volume 7669.4(6)
_computing_cell_refinement 'Bruker SAINT-Plus v7.66A'
_computing_data_collection 'Bruker APEX2 v2009.7-0'
_computing_data_reduction 'Bruker SAINT-Plus v7.66A'
_computing_molecular_graphics 'Bruker XP v5.1'
_computing_publication_material 'Bruker XCIF 2008'
_computing_structure_refinement 'SHELXL-97 (Sheldrick, 2008)'
_computing_structure_solution 'SHELXS-97 (Sheldrick, 2008)'
_diffrn_ambient_temperature 100(2)
_diffrn_measured_fraction_theta_full 0.933
_diffrn_measured_fraction_theta_max 0.933
_diffrn_measurement_device_type 'Bruker KAPPA APEX II'
_diffrn_measurement_method '\w scans; 8 settings'
_diffrn_radiation_monochromator graphite
_diffrn_radiation_source 'fine-focus sealed tube'
_diffrn_radiation_type MoK\a
_diffrn_radiation_wavelength 0.71073
_diffrn_reflns_av_R_equivalents 0.0797
_diffrn_reflns_av_sigmaI/netI 0.1162
_diffrn_reflns_limit_h_max 44
_diffrn_reflns_limit_h_min -45
_diffrn_reflns_limit_k_max 20
_diffrn_reflns_limit_k_min -21
_diffrn_reflns_limit_l_max 23
_diffrn_reflns_limit_l_min -24
_diffrn_reflns_number 63929
_diffrn_reflns_theta_full 30.50
_diffrn_reflns_theta_max 30.50
_diffrn_reflns_theta_min 1.83
_exptl_absorpt_coefficient_mu 0.263
_exptl_absorpt_correction_T_max 0.9844
_exptl_absorpt_correction_T_min 0.9445
_exptl_absorpt_correction_type none
_exptl_crystal_colour Orange
_exptl_crystal_density_diffrn 1.219
_exptl_crystal_density_method 'not measured'
_exptl_crystal_description Blade
_exptl_crystal_F_000 3008
_exptl_crystal_size_max 0.22
_exptl_crystal_size_mid 0.14
_exptl_crystal_size_min 0.06
_refine_diff_density_max 1.602
_refine_diff_density_min -0.747
_refine_diff_density_rms 0.091
_refine_ls_extinction_method none
_refine_ls_goodness_of_fit_ref 2.491
_refine_ls_hydrogen_treatment Riding
_refine_ls_matrix_type 'Full matrix'
_refine_ls_number_parameters 461
_refine_ls_number_reflns 10914
_refine_ls_number_restraints 38
_refine_ls_restrained_S_all 2.584
_refine_ls_R_factor_all 0.1333
_refine_ls_R_factor_gt 0.0677
_refine_ls_shift/su_max 0.001
_refine_ls_shift/su_mean 0.000
_refine_ls_structure_factor_coef Fsqd
_refine_ls_weighting_details w=1/s^2^(Fo^2^)
_refine_ls_weighting_scheme sigma
_refine_ls_wR_factor_gt 0.1063
_refine_ls_wR_factor_ref 0.1088
_reflns_number_gt 6025
_reflns_number_total 10914
_reflns_threshold_expression >2sigma(I)
_cod_data_source_file om201262h_si_002.cif
_cod_data_source_block complex2
_cod_depositor_comments
;
The following automatic conversions were performed:

'_symmetry_cell_setting' value 'Monoclinic' changed to 'monoclinic'
according to /home/saulius/struct/CIF-dictionaries/cif_core.dic
dictionary named 'cif_core.dic' version 2.4.1 from
2010-06-29.

'_refine_ls_weighting_scheme' value 'Sigma' changed to
'sigma' according to
/home/saulius/struct/CIF-dictionaries/cif_core.dic dictionary named
'cif_core.dic' version 2.4.1 from 2010-06-29.

Automatic conversion script
Id: cif_fix_values 1715 2011-07-08 13:25:40Z adriana 

The following automatic conversions were performed:

'_atom_sites_solution_primary' value 'Direct methods' was changed to
'direct'.

'_atom_sites_solution_secondary' value 'Difference Fourier map' was
changed to 'difmap'.

'_atom_sites_solution_hydrogens' value 'Geometric positions' was
changed to 'geom'.

Automatic conversion script
Id: cif_fix_values 6452 2018-10-05 10:23:21Z andrius 
;
_cod_original_sg_symbol_H-M C2/c
_cod_database_code 4076493

loop_
_symmetry_equiv_pos_as_xyz
'x, y, z'
'-x, y, -z+1/2'
'x+1/2, y+1/2, z'
'-x+1/2, y+1/2, -z+1/2'
'-x, -y, -z'
'x, -y, z-1/2'
'-x+1/2, -y+1/2, -z'
'x+1/2, -y+1/2, z-1/2'

loop_
_atom_site_label
_atom_site_type_symbol
_atom_site_fract_x
_atom_site_fract_y
_atom_site_fract_z
_atom_site_U_iso_or_equiv
_atom_site_adp_type
_atom_site_occupancy
_atom_site_symmetry_multiplicity
_atom_site_calc_flag
_atom_site_refinement_flags
Ti1 Ti 0.125875(19) 0.55820(5) 0.21878(4) 0.01469(16) Uani 1 1 d .
N1 N 0.13461(8) 0.42093(19) 0.21200(17) 0.0136(7) Uani 1 1 d .
N2 N 0.18273(8) 0.5521(2) 0.17792(16) 0.0141(7) Uani 1 1 d .
N3 N 0.14277(8) 0.69269(19) 0.22150(17) 0.0143(7) Uani 1 1 d .
N4 N 0.12601(8) 0.5641(2) 0.32987(16) 0.0166(7) Uani 1 1 d .
N5 N 0.06902(8) 0.5578(2) 0.13727(16) 0.0169(7) Uani 1 1 d .
C1 C 0.17351(10) 0.3865(2) 0.2666(2) 0.0143(9) Uani 1 1 d .
C2 C 0.17598(11) 0.3092(2) 0.3165(2) 0.0170(9) Uani 1 1 d .
H2 H 0.1498 0.2756 0.3083 0.020 Uiso 1 1 calc R
C3 C 0.21476(10) 0.2810(2) 0.3761(2) 0.0196(9) Uani 1 1 d .
H3 H 0.2149 0.2290 0.4084 0.024 Uiso 1 1 calc R
C4 C 0.25382(11) 0.3277(3) 0.3896(2) 0.0234(10) Uani 1 1 d .
H4 H 0.2801 0.3111 0.4340 0.028 Uiso 1 1 calc R
C5 C 0.25380(10) 0.3981(3) 0.3382(2) 0.0216(10) Uani 1 1 d .
H5 H 0.2809 0.4276 0.3449 0.026 Uiso 1 1 calc R
C6 C 0.21457(10) 0.4282(2) 0.2752(2) 0.0156(9) Uani 1 1 d .
C7 C 0.21593(10) 0.4922(2) 0.2100(2) 0.0154(9) Uani 1 1 d .
C8 C 0.25020(10) 0.4835(2) 0.1769(2) 0.0218(10) Uani 1 1 d .
H8 H 0.2741 0.4435 0.2014 0.026 Uiso 1 1 calc R
C9 C 0.24802(11) 0.5347(3) 0.1079(2) 0.0237(10) Uani 1 1 d .
H9 H 0.2700 0.5279 0.0830 0.028 Uiso 1 1 calc R
C10 C 0.21451(10) 0.5953(2) 0.0750(2) 0.0201(9) Uani 1 1 d .
H10 H 0.2132 0.6300 0.0272 0.024 Uiso 1 1 calc R
C11 C 0.18188(10) 0.6062(2) 0.1120(2) 0.0161(9) Uani 1 1 d .
C12 C 0.15098(10) 0.6804(2) 0.0853(2) 0.0148(9) Uani 1 1 d .
C13 C 0.13907(10) 0.7126(3) 0.0031(2) 0.0215(10) Uani 1 1 d .
H13 H 0.1433 0.6753 -0.0387 0.026 Uiso 1 1 calc R
C14 C 0.12137(11) 0.7967(3) -0.0191(2) 0.0240(10) Uani 1 1 d .
H14 H 0.1123 0.8165 -0.0758 0.029 Uiso 1 1 calc R
C15 C 0.11708(11) 0.8520(3) 0.0435(2) 0.0236(10) Uani 1 1 d .
H15 H 0.1074 0.9121 0.0304 0.028 Uiso 1 1 calc R
C16 C 0.12663(10) 0.8208(3) 0.1244(2) 0.0203(9) Uani 1 1 d .
H16 H 0.1239 0.8602 0.1662 0.024 Uiso 1 1 calc R
C17 C 0.14031(10) 0.7320(3) 0.1464(2) 0.0160(9) Uani 1 1 d .
C18 C 0.10170(10) 0.3581(2) 0.1657(2) 0.0156(9) Uani 1 1 d .
C19 C 0.10649(10) 0.3166(2) 0.0954(2) 0.0177(9) Uani 1 1 d .
C20 C 0.07248(11) 0.2640(2) 0.0434(2) 0.0250(10) Uani 1 1 d .
H20 H 0.0760 0.2365 -0.0043 0.030 Uiso 1 1 calc R
C21 C 0.03354(12) 0.2501(3) 0.0587(3) 0.0330(11) Uani 1 1 d .
C22 C 0.03075(12) 0.2876(3) 0.1313(3) 0.0315(11) Uani 1 1 d .
H22 H 0.0049 0.2769 0.1445 0.038 Uiso 1 1 calc R
C23 C 0.06442(11) 0.3406(3) 0.1863(2) 0.0223(10) Uani 1 1 d .
C24 C 0.14817(10) 0.3282(2) 0.0763(2) 0.0229(10) Uani 1 1 d .
H24A H 0.1517 0.3914 0.0645 0.034 Uiso 1 1 calc R
H24B H 0.1465 0.2919 0.0272 0.034 Uiso 1 1 calc R
H24C H 0.1735 0.3088 0.1248 0.034 Uiso 1 1 calc R
C25 C -0.00395(12) 0.1938(3) 0.0002(3) 0.0537(14) Uani 1 1 d .
H25A H -0.0164 0.1562 0.0336 0.081 Uiso 1 1 calc R
H25B H 0.0074 0.1557 -0.0346 0.081 Uiso 1 1 calc R
H25C H -0.0270 0.2334 -0.0360 0.081 Uiso 1 1 calc R
C26 C 0.06083(11) 0.3755(3) 0.2671(2) 0.0326(11) Uani 1 1 d .
H26A H 0.0891 0.4017 0.3019 0.049 Uiso 1 1 calc R
H26B H 0.0533 0.3260 0.2976 0.049 Uiso 1 1 calc R
H26C H 0.0377 0.4213 0.2542 0.049 Uiso 1 1 calc R
C27 C 0.14983(11) 0.7518(2) 0.2912(2) 0.0180(9) Uani 1 1 d .
C28 C 0.19330(11) 0.7700(2) 0.3442(2) 0.0189(9) Uani 1 1 d .
C29 C 0.20061(12) 0.8240(2) 0.4149(2) 0.0238(10) Uani 1 1 d .
H29 H 0.2302 0.8342 0.4513 0.029 Uiso 1 1 calc R
C30 C 0.16662(13) 0.8633(3) 0.4340(2) 0.0272(10) Uani 1 1 d .
C31 C 0.12398(13) 0.8460(3) 0.3803(2) 0.0285(11) Uani 1 1 d .
H31 H 0.1001 0.8729 0.3920 0.034 Uiso 1 1 calc R
C32 C 0.11426(11) 0.7909(3) 0.3093(2) 0.0238(10) Uani 1 1 d .
C33 C 0.23185(10) 0.7313(2) 0.3256(2) 0.0264(10) Uani 1 1 d .
H33A H 0.2286 0.6661 0.3200 0.040 Uiso 1 1 calc R
H33B H 0.2593 0.7457 0.3717 0.040 Uiso 1 1 calc R
H33C H 0.2328 0.7568 0.2731 0.040 Uiso 1 1 calc R
C34 C 0.17476(13) 0.9225(3) 0.5097(2) 0.0444(13) Uani 1 1 d .
H34A H 0.2060 0.9189 0.5456 0.067 Uiso 1 1 calc R
H34B H 0.1563 0.9026 0.5414 0.067 Uiso 1 1 calc R
H34C H 0.1673 0.9845 0.4913 0.067 Uiso 1 1 calc R
C35 C 0.06680(11) 0.7756(3) 0.2523(2) 0.0385(12) Uani 1 1 d .
H35A H 0.0508 0.7443 0.2836 0.058 Uiso 1 1 calc R
H35B H 0.0663 0.7393 0.2040 0.058 Uiso 1 1 calc R
H35C H 0.0526 0.8335 0.2326 0.058 Uiso 1 1 calc R
C36 C 0.16900(10) 0.5559(3) 0.3932(2) 0.0285(10) Uani 1 1 d .
H36A H 0.1758 0.6102 0.4278 0.043 Uiso 1 1 calc R
H36B H 0.1911 0.5480 0.3663 0.043 Uiso 1 1 calc R
H36C H 0.1695 0.5039 0.4287 0.043 Uiso 1 1 calc R
C37 C 0.09262(10) 0.5762(3) 0.3667(2) 0.0390(12) Uani 1 1 d .
H37A H 0.0943 0.5273 0.4062 0.059 Uiso 1 1 calc R
H37B H 0.0634 0.5762 0.3223 0.059 Uiso 1 1 calc R
H37C H 0.0973 0.6335 0.3967 0.059 Uiso 1 1 calc R
C38 C 0.06740(10) 0.5316(2) 0.0526(2) 0.0232(10) Uani 1 1 d .
H38A H 0.0495 0.4773 0.0349 0.035 Uiso 1 1 calc R
H38B H 0.0974 0.5199 0.0537 0.035 Uiso 1 1 calc R
H38C H 0.0542 0.5802 0.0130 0.035 Uiso 1 1 calc R
C39 C 0.02458(10) 0.5715(3) 0.1379(2) 0.0310(11) Uani 1 1 d .
H39A H 0.0103 0.6201 0.0992 0.047 Uiso 1 1 calc R
H39B H 0.0261 0.5872 0.1949 0.047 Uiso 1 1 calc R
H39C H 0.0074 0.5163 0.1201 0.047 Uiso 1 1 calc R
C52 C 0.08554(16) 0.0743(4) 0.2669(3) 0.0804(18) Uani 1 1 d DU
H52A H 0.0780 0.0427 0.3112 0.096 Uiso 1 1 calc R
H52B H 0.0782 0.1386 0.2679 0.096 Uiso 1 1 calc R
C53 C 0.13479(13) 0.0617(3) 0.2792(3) 0.0566(14) Uani 1 1 d DU
H53A H 0.1531 0.0993 0.3268 0.068 Uiso 1 1 calc R
H53B H 0.1432 -0.0016 0.2932 0.068 Uiso 1 1 calc R
O54 O 0.14379(18) 0.0882(4) 0.1986(3) 0.189(2) Uani 1 1 d DU
C55 C 0.0980(2) 0.0446(5) 0.1413(4) 0.179(4) Uani 1 1 d DU
H55A H 0.0859 0.0817 0.0899 0.215 Uiso 1 1 calc R
H55B H 0.1045 -0.0152 0.1233 0.215 Uiso 1 1 calc R
C56 C 0.06070(15) 0.0329(4) 0.1794(4) 0.102(2) Uani 1 1 d DU
H56A H 0.0337 0.0670 0.1478 0.123 Uiso 1 1 calc R
H56B H 0.0531 -0.0308 0.1833 0.123 Uiso 1 1 calc R

loop_
_atom_site_aniso_label
_atom_site_aniso_U_11
_atom_site_aniso_U_22
_atom_site_aniso_U_33
_atom_site_aniso_U_23
_atom_site_aniso_U_13
_atom_site_aniso_U_12
Ti1 0.0137(3) 0.0187(4) 0.0119(3) 0.0003(3) 0.0047(3) -0.0007(3)
N1 0.0108(14) 0.015(2) 0.0156(17) 0.0015(14) 0.0056(13) 0.0011(13)
N2 0.0136(14) 0.014(2) 0.0151(16) -0.0030(15) 0.0054(12) -0.0019(14)
N3 0.0166(15) 0.016(2) 0.0111(17) -0.0031(14) 0.0065(14) 0.0001(13)
N4 0.0182(15) 0.020(2) 0.0156(17) -0.0044(15) 0.0106(13) -0.0022(15)
N5 0.0128(14) 0.018(2) 0.0185(17) -0.0009(16) 0.0044(13) 0.0024(15)
C1 0.0179(19) 0.018(3) 0.010(2) -0.0062(17) 0.0083(16) -0.0029(17)
C2 0.0193(19) 0.018(3) 0.017(2) -0.0003(18) 0.0094(17) -0.0015(17)
C3 0.024(2) 0.021(3) 0.017(2) 0.0038(18) 0.0104(18) 0.0065(18)
C4 0.027(2) 0.027(3) 0.012(2) 0.0025(19) 0.0020(18) 0.0084(19)
C5 0.0129(19) 0.027(3) 0.025(2) -0.0076(19) 0.0067(17) 0.0018(17)
C6 0.0189(18) 0.015(3) 0.0126(19) -0.0017(17) 0.0058(16) 0.0003(17)
C7 0.0147(18) 0.016(2) 0.015(2) -0.0072(17) 0.0040(16) -0.0066(17)
C8 0.0172(19) 0.021(3) 0.029(2) -0.0022(19) 0.0112(18) -0.0004(17)
C9 0.027(2) 0.026(3) 0.028(2) -0.0050(19) 0.0219(19) -0.0070(18)
C10 0.026(2) 0.024(3) 0.016(2) -0.0014(18) 0.0144(18) -0.0046(18)
C11 0.020(2) 0.018(3) 0.011(2) -0.0028(17) 0.0065(17) -0.0069(17)
C12 0.0148(18) 0.016(2) 0.014(2) 0.0039(18) 0.0050(16) -0.0018(16)
C13 0.024(2) 0.029(3) 0.014(2) -0.0034(19) 0.0096(18) -0.0058(19)
C14 0.026(2) 0.030(3) 0.014(2) 0.006(2) 0.0049(18) -0.0026(19)
C15 0.025(2) 0.016(3) 0.031(3) 0.010(2) 0.011(2) 0.0026(18)
C16 0.020(2) 0.022(3) 0.020(2) -0.0009(19) 0.0088(18) 0.0007(18)
C17 0.0114(18) 0.021(3) 0.013(2) -0.0011(18) 0.0009(16) -0.0022(17)
C18 0.0122(18) 0.013(2) 0.016(2) 0.0059(17) -0.0009(16) 0.0019(16)
C19 0.0154(19) 0.013(2) 0.022(2) 0.0047(18) 0.0029(17) -0.0014(17)
C20 0.029(2) 0.020(3) 0.022(2) -0.0001(19) 0.0041(19) -0.0003(19)
C21 0.028(2) 0.027(3) 0.035(3) 0.003(2) 0.000(2) -0.007(2)
C22 0.019(2) 0.035(3) 0.041(3) 0.005(2) 0.011(2) -0.006(2)
C23 0.022(2) 0.024(3) 0.024(2) 0.006(2) 0.0118(19) 0.0006(18)
C24 0.027(2) 0.026(3) 0.017(2) -0.0069(19) 0.0092(18) -0.0004(18)
C25 0.039(3) 0.061(4) 0.048(3) -0.005(3) 0.000(2) -0.027(3)
C26 0.026(2) 0.041(3) 0.037(3) 0.009(2) 0.020(2) -0.006(2)
C27 0.028(2) 0.015(3) 0.014(2) 0.0045(17) 0.0095(18) 0.0006(18)
C28 0.021(2) 0.018(3) 0.018(2) 0.0026(18) 0.0071(18) -0.0049(17)
C29 0.035(2) 0.019(3) 0.016(2) 0.0001(19) 0.0060(19) -0.011(2)
C30 0.044(3) 0.021(3) 0.020(2) -0.0025(19) 0.015(2) -0.008(2)
C31 0.048(3) 0.022(3) 0.027(3) 0.005(2) 0.028(2) 0.006(2)
C32 0.024(2) 0.025(3) 0.027(2) 0.000(2) 0.0131(19) 0.0002(19)
C33 0.019(2) 0.029(3) 0.029(3) -0.004(2) 0.0060(19) -0.0063(18)
C34 0.079(3) 0.030(3) 0.030(3) -0.018(2) 0.027(2) -0.013(3)
C35 0.032(2) 0.043(3) 0.045(3) -0.009(2) 0.019(2) 0.001(2)
C36 0.034(2) 0.036(3) 0.019(2) -0.005(2) 0.0138(18) 0.004(2)
C37 0.028(2) 0.066(4) 0.022(2) -0.010(2) 0.0071(19) -0.006(2)
C38 0.023(2) 0.026(3) 0.018(2) 0.0001(18) 0.0035(17) 0.0008(17)
C39 0.023(2) 0.042(3) 0.023(2) -0.003(2) 0.0032(18) 0.003(2)
C52 0.096(4) 0.053(4) 0.095(5) -0.001(3) 0.038(4) 0.025(3)
C53 0.087(4) 0.048(4) 0.045(3) 0.007(3) 0.036(3) -0.001(3)
O54 0.219(5) 0.209(6) 0.126(4) 0.019(4) 0.047(4) 0.008(5)
C55 0.284(8) 0.086(6) 0.118(6) 0.003(5) 0.010(6) 0.037(6)
C56 0.120(5) 0.054(5) 0.109(5) 0.004(4) 0.009(4) 0.010(4)

loop_
_atom_type_symbol
_atom_type_description
_atom_type_scat_dispersion_real
_atom_type_scat_dispersion_imag
_atom_type_scat_source
C C 0.0033 0.0016 'International Tables Vol C Tables 4.2.6.8 and 6.1.1.4'
H H 0.0000 0.0000 'International Tables Vol C Tables 4.2.6.8 and 6.1.1.4'
N N 0.0061 0.0033 'International Tables Vol C Tables 4.2.6.8 and 6.1.1.4'
O O 0.0106 0.0060 'International Tables Vol C Tables 4.2.6.8 and 6.1.1.4'
Ti Ti 0.2776 0.4457 'International Tables Vol C Tables 4.2.6.8 and 6.1.1.4'

loop_
_geom_angle_atom_site_label_1
_geom_angle_atom_site_label_2
_geom_angle_atom_site_label_3
_geom_angle
_geom_angle_publ_flag
N5 Ti1 N4 113.40(11) yes
N5 Ti1 N1 94.16(12) yes
N4 Ti1 N1 98.54(12) yes
N5 Ti1 N3 101.65(12) yes
N4 Ti1 N3 91.39(12) yes
N1 Ti1 N3 156.23(9) yes
N5 Ti1 N2 118.80(11) yes
N4 Ti1 N2 127.81(10) yes
N1 Ti1 N2 78.17(10) yes
N3 Ti1 N2 78.68(11) yes
C1 N1 C18 117.0(3) ?
C1 N1 Ti1 116.2(2) ?
C18 N1 Ti1 126.1(2) ?
C7 N2 C11 120.2(3) ?
C7 N2 Ti1 122.4(2) ?
C11 N2 Ti1 117.1(2) ?
C17 N3 C27 116.4(3) ?
C17 N3 Ti1 117.4(2) ?
C27 N3 Ti1 125.4(2) ?
C36 N4 C37 111.3(3) ?
C36 N4 Ti1 114.1(2) ?
C37 N4 Ti1 134.6(2) ?
C39 N5 C38 110.3(2) ?
C39 N5 Ti1 135.1(2) ?
C38 N5 Ti1 114.36(19) ?
N1 C1 C2 123.7(3) ?
N1 C1 C6 120.3(3) ?
C2 C1 C6 116.0(3) ?
C3 C2 C1 122.4(3) ?
C2 C3 C4 120.7(4) ?
C5 C4 C3 118.9(3) ?
C4 C5 C6 121.8(3) ?
C5 C6 C1 119.6(3) ?
C5 C6 C7 121.3(3) ?
C1 C6 C7 118.5(3) ?
N2 C7 C8 121.3(3) ?
N2 C7 C6 120.1(3) ?
C8 C7 C6 118.3(3) ?
C9 C8 C7 118.3(3) ?
C10 C9 C8 120.7(3) ?
C9 C10 C11 120.0(3) ?
N2 C11 C10 119.3(3) ?
N2 C11 C12 121.2(3) ?
C10 C11 C12 119.2(3) ?
C13 C12 C17 119.2(3) ?
C13 C12 C11 119.5(3) ?
C17 C12 C11 119.9(3) ?
C14 C13 C12 122.0(3) ?
C13 C14 C15 118.4(4) ?
C16 C15 C14 120.9(4) ?
C15 C16 C17 121.5(4) ?
N3 C17 C16 123.8(3) ?
N3 C17 C12 119.5(3) ?
C16 C17 C12 116.7(3) ?
C23 C18 C19 119.7(3) ?
C23 C18 N1 121.8(3) ?
C19 C18 N1 118.4(3) ?
C20 C19 C18 119.6(3) ?
C20 C19 C24 119.9(3) ?
C18 C19 C24 120.6(3) ?
C21 C20 C19 122.2(4) ?
C22 C21 C20 116.9(4) ?
C22 C21 C25 121.3(4) ?
C20 C21 C25 121.8(4) ?
C21 C22 C23 122.9(4) ?
C18 C23 C22 118.4(4) ?
C18 C23 C26 120.9(3) ?
C22 C23 C26 120.7(3) ?
C28 C27 C32 119.1(3) ?
C28 C27 N3 119.0(3) ?
C32 C27 N3 121.9(3) ?
C29 C28 C27 119.5(3) ?
C29 C28 C33 120.0(3) ?
C27 C28 C33 120.5(3) ?
C30 C29 C28 122.7(4) ?
C31 C30 C29 117.1(4) ?
C31 C30 C34 120.6(4) ?
C29 C30 C34 122.4(4) ?
C30 C31 C32 123.2(4) ?
C31 C32 C27 118.4(4) ?
C31 C32 C35 120.6(3) ?
C27 C32 C35 121.0(3) ?
C56 C52 C53 104.2(3) ?
O54 C53 C52 110.7(4) ?
C55 O54 C53 90.8(4) ?
C56 C55 O54 118.4(5) ?
C52 C56 C55 97.9(3) ?

loop_
_geom_bond_atom_site_label_1
_geom_bond_atom_site_label_2
_geom_bond_distance
_geom_bond_publ_flag
Ti1 N5 1.872(2) yes
Ti1 N4 1.887(3) yes
Ti1 N1 2.077(3) yes
Ti1 N3 2.077(3) yes
Ti1 N2 2.181(2) yes
N1 C1 1.373(4) ?
N1 C18 1.429(4) ?
N2 C7 1.355(4) ?
N2 C11 1.374(4) ?
N3 C17 1.381(4) ?
N3 C27 1.429(4) ?
N4 C36 1.432(3) ?
N4 C37 1.435(3) ?
N5 C39 1.454(3) ?
N5 C38 1.472(4) ?
C1 C2 1.418(4) ?
C1 C6 1.425(4) ?
C2 C3 1.372(4) ?
C3 C4 1.389(4) ?
C4 C5 1.365(5) ?
C5 C6 1.415(4) ?
C6 C7 1.474(4) ?
C7 C8 1.413(4) ?
C8 C9 1.379(4) ?
C9 C10 1.370(4) ?
C10 C11 1.413(4) ?
C11 C12 1.453(4) ?
C12 C13 1.397(4) ?
C12 C17 1.427(5) ?
C13 C14 1.376(5) ?
C14 C15 1.391(5) ?
C15 C16 1.379(4) ?
C16 C17 1.406(5) ?
C18 C23 1.391(4) ?
C18 C19 1.401(5) ?
C19 C20 1.387(4) ?
C19 C24 1.501(4) ?
C20 C21 1.387(4) ?
C21 C22 1.385(5) ?
C21 C25 1.521(5) ?
C22 C23 1.403(5) ?
C23 C26 1.509(5) ?
C27 C28 1.404(4) ?
C27 C32 1.416(4) ?
C28 C29 1.396(5) ?
C28 C33 1.503(4) ?
C29 C30 1.380(5) ?
C30 C31 1.384(5) ?
C30 C34 1.504(5) ?
C31 C32 1.401(5) ?
C32 C35 1.516(4) ?
C52 C56 1.547(6) ?
C52 C53 1.541(4) ?
C53 O54 1.548(5) ?
O54 C55 1.597(6) ?
C55 C56 1.566(5) ?
